data_4076031
loop_
_publ_author_name
'Mathur, Pradeep'
'Singh, Amrendra K.'
'Singh, Vinay K.'
'Singh, Priti'
Rahul,
'Mobin, Shaikh M.'
'Th\"one, Carsten'

_publ_section_title
;
 Coupling Reactions of Ferrocenylacetylene with Mononuclear Metal
 Carbonyls Fe(CO)5and M(CO)6(M = Mo, W):&#x00A0; Synthesis and
 Characterization of [Fe(CO)2{\h5-2,5-Fc2C5H2CO}C(Fc)CH],
 [Fe(CO)2{\h2:\h2-2,5-Fc2C4H2Fe(CO)3}-\m-CO],
 [Fe(CO)3{\h2:\h2-2,5-Fc2C4H2CO}], 1,2,4-Triferrocenylbenzene,
 2,5-Diferrocenylthiophene, and 2,5-Diferrocenylselenophene
;
_journal_issue 20
_journal_name_full Organometallics
_journal_page_first 4793
_journal_paper_doi 10.1021/om0504755
_journal_volume 24
_journal_year 2005
_chemical_formula_sum 'C12 H11 Fe S0.5'
_chemical_formula_weight 227.09
_chemical_name_systematic
; 
 ? 
;
_space_group_IT_number 62
_symmetry_cell_setting orthorhombic
_symmetry_space_group_name_Hall '-P 2ac 2n'
_symmetry_space_group_name_H-M 'P n m a'
_atom_sites_solution_hydrogens geom
_atom_sites_solution_primary direct
_atom_sites_solution_secondary difmap
_audit_creation_method SHELXL-97
_cell_angle_alpha 90.00
_cell_angle_beta 90.00
_cell_angle_gamma 90.00
_cell_formula_units_Z 8
_cell_length_a 8.0620(9)
_cell_length_b 24.1030(7)
_cell_length_c 9.9580(17)
_cell_measurement_reflns_used 25
_cell_measurement_temperature 293(2)
_cell_measurement_theta_max 12.4700
_cell_measurement_theta_min 5.3300
_cell_volume 1935.0(4)
_computing_cell_refinement 'Argus (Nonius, MACH3 software)'
_computing_data_collection 'Argus (Nonius, MACH3 software)'
_computing_data_reduction 'Maxus (Nonius software)'
_computing_molecular_graphics Ortep
_computing_publication_material Shelx97
_computing_structure_refinement 'SHELXL-97 (Sheldrick, 1997)'
_computing_structure_solution 'SHELXS-97 (Sheldrick, 1990)'
_diffrn_ambient_temperature 293(2)
_diffrn_measured_fraction_theta_full 0.798
_diffrn_measured_fraction_theta_max 0.798
_diffrn_measurement_device_type 'Nonius MACH3'
_diffrn_measurement_method \w/q-scan
_diffrn_radiation_monochromator graphite
_diffrn_radiation_source 'fine-focus sealed tube'
_diffrn_radiation_type MoK\a
_diffrn_radiation_wavelength 0.71073
_diffrn_reflns_av_R_equivalents 0.0000
_diffrn_reflns_av_sigmaI/netI 0.0182
_diffrn_reflns_limit_h_max 9
_diffrn_reflns_limit_h_min 0
_diffrn_reflns_limit_k_max 28
_diffrn_reflns_limit_k_min 0
_diffrn_reflns_limit_l_max 11
_diffrn_reflns_limit_l_min 0
_diffrn_reflns_number 1578
_diffrn_reflns_theta_full 24.93
_diffrn_reflns_theta_max 24.93
_diffrn_reflns_theta_min 1.69
_diffrn_standards_decay_% <3%
_diffrn_standards_interval_time 3600
_diffrn_standards_number 3
_exptl_absorpt_coefficient_mu 1.613
_exptl_absorpt_correction_T_max 0.6886
_exptl_absorpt_correction_T_min 0.6433
_exptl_absorpt_correction_type psi-scan
_exptl_crystal_colour Yellow
_exptl_crystal_density_diffrn 1.559
_exptl_crystal_density_method 'not measured'
_exptl_crystal_description Block
_exptl_crystal_F_000 936
_exptl_crystal_size_max 0.30
_exptl_crystal_size_mid 0.30
_exptl_crystal_size_min 0.25
_refine_diff_density_max 0.603
_refine_diff_density_min -1.035
_refine_diff_density_rms 0.096
_refine_ls_extinction_method none
_refine_ls_goodness_of_fit_ref 1.075
_refine_ls_hydrogen_treatment riding
_refine_ls_matrix_type full
_refine_ls_number_parameters 124
_refine_ls_number_reflns 1578
_refine_ls_number_restraints 0
_refine_ls_restrained_S_all 1.075
_refine_ls_R_factor_all 0.0556
_refine_ls_R_factor_gt 0.0481
_refine_ls_shift/su_max 0.000
_refine_ls_shift/su_mean 0.000
_refine_ls_structure_factor_coef Fsqd
_refine_ls_weighting_details 'w=1/[\s^2^(Fo^2^)+(0.0918P)^2^+3.8400P] where P=(Fo^2^+2Fc^2^)/3'
_refine_ls_weighting_scheme calc
_refine_ls_wR_factor_gt 0.1490
_refine_ls_wR_factor_ref 0.1567
_reflns_number_gt 1369
_reflns_number_total 1578
_reflns_threshold_expression >2sigma(I)
_cod_data_source_file om0504755si20050610_024833.cif
_cod_data_source_block cmpd5
_cod_depositor_comments
;
The following automatic conversions were performed:

'_symmetry_cell_setting' value 'Orthorhombic' changed to
'orthorhombic' according to
/home/saulius/struct/CIF-dictionaries/cif_core.dic dictionary named
'cif_core.dic' version 2.4.1 from
2010-06-29.

'_exptl_absorpt_correction_type' value 'Psi-scan'
changed to 'psi-scan' according to
/home/saulius/struct/CIF-dictionaries/cif_core.dic dictionary named
'cif_core.dic' version 2.4.1 from 2010-06-29.

Automatic conversion script
Id: cif_fix_values 1715 2011-07-08 13:25:40Z adriana 

The following automatic conversions were performed:

'_refine_ls_weighting_scheme' value 'calc
w=1/[\s^2^(Fo^2^)+(0.0918P)^2^+3.8400P] where P=(Fo^2^+2Fc^2^)/3' was
changed to 'calc'. New tag '_refine_ls_weighting_details' was
created. The value of the new tag was set to
'w=1/[\s^2^(Fo^2^)+(0.0918P)^2^+3.8400P] where P=(Fo^2^+2Fc^2^)/3'.

Automatic conversion script
Id: cif_fix_values 3143 2015-03-26 13:38:13Z robertas 
;
_cod_original_formula_sum 'C12 H11 Fe S0.50'
_cod_database_code 4076031

loop_
_symmetry_equiv_pos_as_xyz
'x, y, z'
'-x+1/2, -y, z+1/2'
'x+1/2, -y+1/2, -z+1/2'
'-x, y+1/2, -z'
'-x, -y, -z'
'x-1/2, y, -z-1/2'
'-x-1/2, y-1/2, z-1/2'
'x, -y-1/2, z'

loop_
_atom_site_label
_atom_site_type_symbol
_atom_site_fract_x
_atom_site_fract_y
_atom_site_fract_z
_atom_site_U_iso_or_equiv
_atom_site_adp_type
_atom_site_occupancy
_atom_site_calc_flag
_atom_site_refinement_flags
Fe1 Fe 0.18022(8) 0.60180(3) 0.51268(6) 0.0399(3) Uani 1 d .
S1 S 0.3096(3) 0.7500 0.6671(3) 0.0769(7) Uani 1 d S
C1 C 0.5490(7) 0.71895(18) 0.4893(5) 0.0522(13) Uani 1 d .
H1A H 0.5270 0.7052 0.3995 0.063 Uiso 1 calc R
H1B H 0.6564 0.7052 0.5177 0.063 Uiso 1 calc R
C2 C 0.4173(6) 0.69927(19) 0.5837(5) 0.0444(11) Uani 1 d .
C3 C 0.3712(5) 0.6414(2) 0.6079(5) 0.0421(11) Uani 1 d .
C4 C 0.4290(6) 0.5941(2) 0.5381(5) 0.0485(12) Uani 1 d .
H4 H 0.5078 0.5941 0.4699 0.058 Uiso 1 calc R
C5 C 0.3468(6) 0.5467(2) 0.5895(5) 0.0534(13) Uani 1 d .
H5 H 0.3633 0.5103 0.5614 0.064 Uiso 1 calc R
C6 C 0.2359(6) 0.5640(2) 0.6904(5) 0.0528(12) Uani 1 d .
H6 H 0.1659 0.5412 0.7401 0.063 Uiso 1 calc R
C7 C 0.2501(6) 0.6222(2) 0.7027(5) 0.0483(11) Uani 1 d .
H7 H 0.1909 0.6443 0.7623 0.058 Uiso 1 calc R
C8 C 0.0856(9) 0.6568(3) 0.3797(7) 0.0756(19) Uani 1 d .
H8 H 0.1272 0.6922 0.3636 0.091 Uiso 1 calc R
C9 C 0.1334(8) 0.6073(3) 0.3132(6) 0.079(2) Uani 1 d .
H9 H 0.2124 0.6040 0.2456 0.094 Uiso 1 calc R
C10 C 0.0394(8) 0.5647(3) 0.3687(6) 0.0730(18) Uani 1 d .
H10 H 0.0436 0.5275 0.3441 0.088 Uiso 1 calc R
C11 C -0.0614(8) 0.5872(4) 0.4668(6) 0.079(2) Uani 1 d .
H11 H -0.1356 0.5675 0.5201 0.094 Uiso 1 calc R
C12 C -0.0342(8) 0.6428(3) 0.4725(6) 0.0758(19) Uani 1 d .
H12 H -0.0877 0.6675 0.5299 0.091 Uiso 1 calc R

loop_
_atom_site_aniso_label
_atom_site_aniso_U_11
_atom_site_aniso_U_22
_atom_site_aniso_U_33
_atom_site_aniso_U_23
_atom_site_aniso_U_13
_atom_site_aniso_U_12
Fe1 0.0363(4) 0.0487(5) 0.0348(4) -0.0008(3) -0.0023(3) 0.0028(3)
S1 0.0819(16) 0.0633(13) 0.0854(17) 0.000 0.0054(13) 0.000
C1 0.058(3) 0.033(2) 0.066(3) 0.002(2) -0.024(3) -0.003(2)
C2 0.036(2) 0.049(3) 0.048(3) -0.001(2) -0.007(2) 0.001(2)
C3 0.032(2) 0.054(3) 0.040(2) 0.000(2) -0.0037(19) 0.004(2)
C4 0.038(3) 0.054(3) 0.054(3) 0.000(2) -0.001(2) 0.008(2)
C5 0.050(3) 0.048(3) 0.062(3) 0.003(2) -0.011(3) 0.006(2)
C6 0.050(3) 0.062(3) 0.046(3) 0.013(2) -0.008(2) -0.008(2)
C7 0.044(3) 0.061(3) 0.040(2) -0.002(2) -0.004(2) 0.000(2)
C8 0.079(4) 0.071(4) 0.077(4) 0.023(3) -0.035(4) -0.005(3)
C9 0.054(3) 0.149(7) 0.033(3) 0.008(3) -0.003(2) 0.012(4)
C10 0.083(4) 0.071(4) 0.065(4) -0.015(3) -0.034(4) 0.003(3)
C11 0.045(3) 0.130(6) 0.060(4) 0.013(4) -0.014(3) -0.014(4)
C12 0.062(4) 0.097(5) 0.069(4) -0.010(4) -0.017(3) 0.033(4)

loop_
_atom_type_symbol
_atom_type_description
_atom_type_scat_dispersion_real
_atom_type_scat_dispersion_imag
_atom_type_scat_source
C C 0.0033 0.0016 'International Tables Vol C Tables 4.2.6.8 and 6.1.1.4'
H H 0.0000 0.0000 'International Tables Vol C Tables 4.2.6.8 and 6.1.1.4'
Fe Fe 0.3463 0.8444 'International Tables Vol C Tables 4.2.6.8 and 6.1.1.4'
S S 0.1246 0.1234 'International Tables Vol C Tables 4.2.6.8 and 6.1.1.4'

loop_
_geom_angle_atom_site_label_1
_geom_angle_atom_site_label_2
_geom_angle_atom_site_label_3
_geom_angle
_geom_angle_site_symmetry_1
_geom_angle_site_symmetry_3
C8 Fe1 C9 41.0(3) . .
C8 Fe1 C12 39.7(3) . .
C9 Fe1 C12 67.5(3) . .
C8 Fe1 C4 120.9(3) . .
C9 Fe1 C4 108.2(2) . .
C12 Fe1 C4 155.5(3) . .
C8 Fe1 C11 66.7(3) . .
C9 Fe1 C11 67.2(3) . .
C12 Fe1 C11 39.1(3) . .
C4 Fe1 C11 163.7(3) . .
C8 Fe1 C7 123.7(3) . .
C9 Fe1 C7 161.3(3) . .
C12 Fe1 C7 107.5(2) . .
C4 Fe1 C7 68.4(2) . .
C11 Fe1 C7 121.1(2) . .
C8 Fe1 C10 67.5(3) . .
C9 Fe1 C10 40.1(3) . .
C12 Fe1 C10 66.5(3) . .
C4 Fe1 C10 126.8(2) . .
C11 Fe1 C10 39.7(3) . .
C7 Fe1 C10 156.3(3) . .
C8 Fe1 C5 157.1(3) . .
C9 Fe1 C5 122.2(3) . .
C12 Fe1 C5 162.2(3) . .
C4 Fe1 C5 40.8(2) . .
C11 Fe1 C5 127.1(3) . .
C7 Fe1 C5 68.0(2) . .
C10 Fe1 C5 110.2(2) . .
C8 Fe1 C3 106.3(2) . .
C9 Fe1 C3 124.3(3) . .
C12 Fe1 C3 120.3(3) . .
C4 Fe1 C3 40.60(19) . .
C11 Fe1 C3 155.1(3) . .
C7 Fe1 C3 41.18(19) . .
C10 Fe1 C3 162.1(3) . .
C5 Fe1 C3 68.5(2) . .
C8 Fe1 C6 160.6(3) . .
C9 Fe1 C6 157.0(3) . .
C12 Fe1 C6 125.1(3) . .
C4 Fe1 C6 68.5(2) . .
C11 Fe1 C6 109.2(2) . .
C7 Fe1 C6 40.5(2) . .
C10 Fe1 C6 122.5(2) . .
C5 Fe1 C6 40.4(2) . .
C3 Fe1 C6 68.9(2) . .
C2 S1 C2 91.0(3) 8_575 .
C2 C1 C1 108.5(2) . 8_575
C2 C1 H1A 110.0 . .
C1 C1 H1A 110.0 8_575 .
C2 C1 H1B 110.0 . .
C1 C1 H1B 110.0 8_575 .
H1A C1 H1B 108.4 . .
C3 C2 C1 125.9(4) . .
C3 C2 S1 118.1(4) . .
C1 C2 S1 116.0(3) . .
C4 C3 C7 106.7(4) . .
C4 C3 C2 127.1(4) . .
C7 C3 C2 126.1(4) . .
C4 C3 Fe1 69.2(3) . .
C7 C3 Fe1 69.0(3) . .
C2 C3 Fe1 124.1(3) . .
C3 C4 C5 108.6(5) . .
C3 C4 Fe1 70.2(3) . .
C5 C4 Fe1 69.9(3) . .
C3 C4 H4 125.7 . .
C5 C4 H4 125.7 . .
Fe1 C4 H4 125.7 . .
C6 C5 C4 108.4(5) . .
C6 C5 Fe1 69.9(3) . .
C4 C5 Fe1 69.3(3) . .
C6 C5 H5 125.8 . .
C4 C5 H5 125.8 . .
Fe1 C5 H5 126.5 . .
C5 C6 C7 107.7(5) . .
C5 C6 Fe1 69.7(3) . .
C7 C6 Fe1 69.5(3) . .
C5 C6 H6 126.1 . .
C7 C6 H6 126.1 . .
Fe1 C6 H6 126.2 . .
C6 C7 C3 108.6(4) . .
C6 C7 Fe1 70.0(3) . .
C3 C7 Fe1 69.8(3) . .
C6 C7 H7 125.7 . .
C3 C7 H7 125.7 . .
Fe1 C7 H7 126.1 . .
C12 C8 C9 107.3(6) . .
C12 C8 Fe1 70.4(3) . .
C9 C8 Fe1 69.6(3) . .
C12 C8 H8 126.3 . .
C9 C8 H8 126.3 . .
Fe1 C8 H8 125.2 . .
C10 C9 C8 106.7(6) . .
C10 C9 Fe1 70.3(3) . .
C8 C9 Fe1 69.4(3) . .
C10 C9 H9 126.7 . .
C8 C9 H9 126.7 . .
Fe1 C9 H9 125.2 . .
C11 C10 C9 108.2(6) . .
C11 C10 Fe1 70.0(3) . .
C9 C10 Fe1 69.6(3) . .
C11 C10 H10 125.9 . .
C9 C10 H10 125.9 . .
Fe1 C10 H10 126.1 . .
C12 C11 C10 108.7(6) . .
C12 C11 Fe1 70.4(4) . .
C10 C11 Fe1 70.3(4) . .
C12 C11 H11 125.6 . .
C10 C11 H11 125.6 . .
Fe1 C11 H11 125.2 . .
C11 C12 C8 109.0(6) . .
C11 C12 Fe1 70.4(4) . .
C8 C12 Fe1 69.8(3) . .
C11 C12 H12 125.5 . .
C8 C12 H12 125.5 . .
Fe1 C12 H12 125.8 . .

loop_
_geom_bond_atom_site_label_1
_geom_bond_atom_site_label_2
_geom_bond_distance
_geom_bond_site_symmetry_2
Fe1 C8 2.024(6) .
Fe1 C9 2.027(6) .
Fe1 C12 2.031(6) .
Fe1 C4 2.030(5) .
Fe1 C11 2.032(6) .
Fe1 C7 2.035(5) .
Fe1 C10 2.036(5) .
Fe1 C5 2.038(5) .
Fe1 C3 2.045(5) .
Fe1 C6 2.041(5) .
S1 C2 1.714(5) 8_575
S1 C2 1.714(5) .
C1 C2 1.496(7) .
C1 C1 1.497(9) 8_575
C1 H1A 0.9700 .
C1 H1B 0.9700 .
C2 C3 1.464(7) .
C3 C4 1.414(7) .
C3 C7 1.434(7) .
C4 C5 1.417(7) .
C4 H4 0.9300 .
C5 C6 1.409(7) .
C5 H5 0.9300 .
C6 C7 1.412(7) .
C6 H6 0.9300 .
C7 H7 0.9300 .
C8 C12 1.379(9) .
C8 C9 1.418(9) .
C8 H8 0.9300 .
C9 C10 1.391(9) .
C9 H9 0.9300 .
C10 C11 1.381(9) .
C10 H10 0.9300 .
C11 C12 1.361(10) .
C11 H11 0.9300 .
C12 H12 0.9300 .

loop_
_geom_torsion_atom_site_label_1
_geom_torsion_atom_site_label_2
_geom_torsion_atom_site_label_3
_geom_torsion_atom_site_label_4
_geom_torsion
_geom_torsion_site_symmetry_1
C1 C1 C2 C3 176.8(4) 8_575
C1 C1 C2 S1 -1.7(4) 8_575
C2 S1 C2 C3 -176.3(2) 8_575
C2 S1 C2 C1 2.3(5) 8_575
C1 C2 C3 C4 -6.9(8) .
S1 C2 C3 C4 171.5(4) .
C1 C2 C3 C7 177.1(4) .
S1 C2 C3 C7 -4.5(7) .
C1 C2 C3 Fe1 -95.3(5) .
S1 C2 C3 Fe1 83.1(5) .
C8 Fe1 C3 C4 -118.7(4) .
C9 Fe1 C3 C4 -77.5(4) .
C12 Fe1 C3 C4 -159.6(3) .
C11 Fe1 C3 C4 171.5(5) .
C7 Fe1 C3 C4 118.4(4) .
C10 Fe1 C3 C4 -51.8(8) .
C5 Fe1 C3 C4 37.7(3) .
C6 Fe1 C3 C4 81.2(3) .
C8 Fe1 C3 C7 122.9(4) .
C9 Fe1 C3 C7 164.1(4) .
C12 Fe1 C3 C7 82.1(4) .
C4 Fe1 C3 C7 -118.4(4) .
C11 Fe1 C3 C7 53.1(7) .
C10 Fe1 C3 C7 -170.2(7) .
C5 Fe1 C3 C7 -80.7(3) .
C6 Fe1 C3 C7 -37.2(3) .
C8 Fe1 C3 C2 2.7(5) .
C9 Fe1 C3 C2 43.9(5) .
C12 Fe1 C3 C2 -38.1(5) .
C4 Fe1 C3 C2 121.5(5) .
C11 Fe1 C3 C2 -67.0(7) .
C7 Fe1 C3 C2 -120.2(5) .
C10 Fe1 C3 C2 69.6(8) .
C5 Fe1 C3 C2 159.1(5) .
C6 Fe1 C3 C2 -157.4(5) .
C7 C3 C4 C5 -0.6(6) .
C2 C3 C4 C5 -177.2(4) .
Fe1 C3 C4 C5 -59.6(4) .
C7 C3 C4 Fe1 59.1(3) .
C2 C3 C4 Fe1 -117.6(5) .
C8 Fe1 C4 C3 78.8(4) .
C9 Fe1 C4 C3 121.9(4) .
C12 Fe1 C4 C3 46.5(7) .
C11 Fe1 C4 C3 -167.3(8) .
C7 Fe1 C4 C3 -38.5(3) .
C10 Fe1 C4 C3 162.5(3) .
C5 Fe1 C4 C3 -119.4(4) .
C6 Fe1 C4 C3 -82.3(3) .
C8 Fe1 C4 C5 -161.8(4) .
C9 Fe1 C4 C5 -118.6(4) .
C12 Fe1 C4 C5 166.0(5) .
C11 Fe1 C4 C5 -47.8(9) .
C7 Fe1 C4 C5 80.9(3) .
C10 Fe1 C4 C5 -78.1(4) .
C3 Fe1 C4 C5 119.4(4) .
C6 Fe1 C4 C5 37.2(3) .
C3 C4 C5 C6 0.7(6) .
Fe1 C4 C5 C6 -59.2(4) .
C3 C4 C5 Fe1 59.8(3) .
C8 Fe1 C5 C6 163.4(6) .
C9 Fe1 C5 C6 -159.8(4) .
C12 Fe1 C5 C6 -40.9(9) .
C4 Fe1 C5 C6 119.8(5) .
C11 Fe1 C5 C6 -75.3(4) .
C7 Fe1 C5 C6 37.8(3) .
C10 Fe1 C5 C6 -116.8(4) .
C3 Fe1 C5 C6 82.3(3) .
C8 Fe1 C5 C4 43.6(7) .
C9 Fe1 C5 C4 80.4(4) .
C12 Fe1 C5 C4 -160.8(7) .
C11 Fe1 C5 C4 164.8(3) .
C7 Fe1 C5 C4 -82.0(3) .
C10 Fe1 C5 C4 123.4(4) .
C3 Fe1 C5 C4 -37.5(3) .
C6 Fe1 C5 C4 -119.8(5) .
C4 C5 C6 C7 -0.5(6) .
Fe1 C5 C6 C7 -59.3(3) .
C4 C5 C6 Fe1 58.8(4) .
C8 Fe1 C6 C5 -160.5(7) .
C9 Fe1 C6 C5 48.6(7) .
C12 Fe1 C6 C5 165.8(4) .
C4 Fe1 C6 C5 -37.5(3) .
C11 Fe1 C6 C5 125.2(4) .
C7 Fe1 C6 C5 -119.0(4) .
C10 Fe1 C6 C5 83.3(4) .
C3 Fe1 C6 C5 -81.2(3) .
C8 Fe1 C6 C7 -41.5(8) .
C9 Fe1 C6 C7 167.6(5) .
C12 Fe1 C6 C7 -75.2(4) .
C4 Fe1 C6 C7 81.5(3) .
C11 Fe1 C6 C7 -115.8(4) .
C10 Fe1 C6 C7 -157.7(3) .
C5 Fe1 C6 C7 119.0(4) .
C3 Fe1 C6 C7 37.8(3) .
C5 C6 C7 C3 0.2(6) .
Fe1 C6 C7 C3 -59.3(3) .
C5 C6 C7 Fe1 59.4(4) .
C4 C3 C7 C6 0.2(5) .
C2 C3 C7 C6 177.0(4) .
Fe1 C3 C7 C6 59.4(3) .
C4 C3 C7 Fe1 -59.1(3) .
C2 C3 C7 Fe1 117.6(5) .
C8 Fe1 C7 C6 164.6(4) .
C9 Fe1 C7 C6 -164.8(7) .
C12 Fe1 C7 C6 124.0(4) .
C4 Fe1 C7 C6 -81.7(3) .
C11 Fe1 C7 C6 83.4(4) .
C10 Fe1 C7 C6 52.8(7) .
C5 Fe1 C7 C6 -37.7(3) .
C3 Fe1 C7 C6 -119.8(4) .
C8 Fe1 C7 C3 -75.6(4) .
C9 Fe1 C7 C3 -45.0(8) .
C12 Fe1 C7 C3 -116.3(4) .
C4 Fe1 C7 C3 38.0(3) .
C11 Fe1 C7 C3 -156.9(4) .
C10 Fe1 C7 C3 172.5(5) .
C5 Fe1 C7 C3 82.1(3) .
C6 Fe1 C7 C3 119.8(4) .
C9 Fe1 C8 C12 118.0(6) .
C4 Fe1 C8 C12 -159.7(4) .
C11 Fe1 C8 C12 36.5(4) .
C7 Fe1 C8 C12 -76.4(5) .
C10 Fe1 C8 C12 79.8(5) .
C5 Fe1 C8 C12 168.6(5) .
C3 Fe1 C8 C12 -118.0(4) .
C6 Fe1 C8 C12 -45.2(9) .
C12 Fe1 C8 C9 -118.0(6) .
C4 Fe1 C8 C9 82.3(4) .
C11 Fe1 C8 C9 -81.5(4) .
C7 Fe1 C8 C9 165.6(3) .
C10 Fe1 C8 C9 -38.2(4) .
C5 Fe1 C8 C9 50.6(8) .
C3 Fe1 C8 C9 124.0(4) .
C6 Fe1 C8 C9 -163.2(6) .
C12 C8 C9 C10 0.2(7) .
Fe1 C8 C9 C10 60.8(4) .
C12 C8 C9 Fe1 -60.6(4) .
C8 Fe1 C9 C10 -117.4(6) .
C12 Fe1 C9 C10 -79.7(4) .
C4 Fe1 C9 C10 126.1(4) .
C11 Fe1 C9 C10 -37.2(4) .
C7 Fe1 C9 C10 -157.6(6) .
C5 Fe1 C9 C10 83.4(4) .
C3 Fe1 C9 C10 168.1(3) .
C6 Fe1 C9 C10 48.3(7) .
C12 Fe1 C9 C8 37.7(4) .
C4 Fe1 C9 C8 -116.5(4) .
C11 Fe1 C9 C8 80.2(5) .
C7 Fe1 C9 C8 -40.2(9) .
C10 Fe1 C9 C8 117.4(6) .
C5 Fe1 C9 C8 -159.2(4) .
C3 Fe1 C9 C8 -74.5(4) .
C6 Fe1 C9 C8 165.8(5) .
C8 C9 C10 C11 -0.6(7) .
Fe1 C9 C10 C11 59.6(4) .
C8 C9 C10 Fe1 -60.2(4) .
C8 Fe1 C10 C11 -80.2(5) .
C9 Fe1 C10 C11 -119.3(6) .
C12 Fe1 C10 C11 -36.9(4) .
C4 Fe1 C10 C11 167.2(4) .
C7 Fe1 C10 C11 43.0(8) .
C5 Fe1 C10 C11 124.2(4) .
C3 Fe1 C10 C11 -153.1(7) .
C6 Fe1 C10 C11 80.9(5) .
C8 Fe1 C10 C9 39.1(4) .
C12 Fe1 C10 C9 82.4(4) .
C4 Fe1 C10 C9 -73.5(5) .
C11 Fe1 C10 C9 119.3(6) .
C7 Fe1 C10 C9 162.4(5) .
C5 Fe1 C10 C9 -116.4(4) .
C3 Fe1 C10 C9 -33.8(9) .
C6 Fe1 C10 C9 -159.8(4) .
C9 C10 C11 C12 0.8(7) .
Fe1 C10 C11 C12 60.2(4) .
C9 C10 C11 Fe1 -59.4(4) .
C8 Fe1 C11 C12 -37.1(4) .
C9 Fe1 C11 C12 -81.8(4) .
C4 Fe1 C11 C12 -158.5(8) .
C7 Fe1 C11 C12 79.4(4) .
C10 Fe1 C11 C12 -119.3(6) .
C5 Fe1 C11 C12 164.1(4) .
C3 Fe1 C11 C12 41.4(7) .
C6 Fe1 C11 C12 122.5(4) .
C8 Fe1 C11 C10 82.2(5) .
C9 Fe1 C11 C10 37.5(4) .
C12 Fe1 C11 C10 119.3(6) .
C4 Fe1 C11 C10 -39.2(10) .
C7 Fe1 C11 C10 -161.3(4) .
C5 Fe1 C11 C10 -76.6(5) .
C3 Fe1 C11 C10 160.7(5) .
C6 Fe1 C11 C10 -118.2(4) .
C10 C11 C12 C8 -0.7(7) .
Fe1 C11 C12 C8 59.4(4) .
C10 C11 C12 Fe1 -60.1(4) .
C9 C8 C12 C11 0.3(7) .
Fe1 C8 C12 C11 -59.7(4) .
C9 C8 C12 Fe1 60.1(4) .
C8 Fe1 C12 C11 119.9(6) .
C9 Fe1 C12 C11 81.1(4) .
C4 Fe1 C12 C11 165.6(5) .
C7 Fe1 C12 C11 -118.0(4) .
C10 Fe1 C12 C11 37.4(4) .
C5 Fe1 C12 C11 -45.5(9) .
C3 Fe1 C12 C11 -161.2(4) .
C6 Fe1 C12 C11 -76.8(4) .
C9 Fe1 C12 C8 -38.8(4) .
C4 Fe1 C12 C8 45.7(8) .
C11 Fe1 C12 C8 -119.9(6) .
C7 Fe1 C12 C8 122.0(4) .
C10 Fe1 C12 C8 -82.5(4) .
C5 Fe1 C12 C8 -165.5(7) .
C3 Fe1 C12 C8 78.9(4) .
C6 Fe1 C12 C8 163.2(4) .
